data_4082222
loop_
_publ_author_name
'Saxena, Priya'
'Thirupathi, Natesan'
'Nethaji, Munirathinam'

_publ_contact_author 'Thirupathi N.'
_publ_section_title
;
 Insertion Reactions of Six-Membered
 CyclopalladatedN,N&#x2032;,N&#x2033;-Triarylguanidine,
 [Pd{\k2(C,N)-C6H3Me-3(NHC(NHAr)(&#x2550;NAr))-2}(\m-Br)]2(Ar = 2-MeC6H4)
 with PhC\\tb C---C(O)OR (R = Me and Et): A Gateway to Second
 Orthopalladation through Novel Rearrangements
;
_journal_issue 24
_journal_name_full Organometallics
_journal_page_first 7580
_journal_paper_doi 10.1021/om4010719
_journal_volume 32
_journal_year 2013
_chemical_formula_moiety 'C55 H52 Br N3 O6 Pd, C7 H8'
_chemical_formula_sum 'C62 H60 Br N3 O6 Pd'
_chemical_formula_weight 1129.44
_chemical_name_systematic
;
 ?
;
_space_group_IT_number 14
_symmetry_cell_setting monoclinic
_symmetry_space_group_name_Hall '-P 2yn'
_symmetry_space_group_name_H-M 'P 1 21/n 1'
_atom_sites_solution_hydrogens geom
_atom_sites_solution_primary direct
_atom_sites_solution_secondary difmap
_audit_creation_method SHELXL-97
_cell_angle_alpha 90.00
_cell_angle_beta 96.871(3)
_cell_angle_gamma 90.00
_cell_formula_units_Z 4
_cell_length_a 15.9520(4)
_cell_length_b 13.3754(4)
_cell_length_c 26.6193(8)
_cell_measurement_reflns_used 15569
_cell_measurement_temperature 298(2)
_cell_measurement_theta_max 26.37
_cell_measurement_theta_min 2.99
_cell_volume 5638.8(3)
_computing_cell_refinement 'CrysAlisPro, Oxford Diffraction Ltd.'
_computing_data_collection 'CrysAlisPro, Oxford Diffraction Ltd.'
_computing_data_reduction 'CrysAlisPro, Oxford Diffraction Ltd.'
_computing_molecular_graphics 'OLEX 2-2.1'
_computing_publication_material 'WINGX V1.80.01'
_computing_structure_refinement 'SHELXL-97 (Sheldrick, 2008)'
_computing_structure_solution SIR-92
_diffrn_ambient_temperature 298(2)
_diffrn_detector_area_resol_mean 0.3703
_diffrn_measured_fraction_theta_full 0.999
_diffrn_measured_fraction_theta_max 0.999
_diffrn_measurement_device_type 'Sapphire-3 CCD detector'
_diffrn_measurement_method 'OMEGA SCAN'
_diffrn_radiation_monochromator graphite
_diffrn_radiation_source 'fine-focus sealed tube'
_diffrn_radiation_type MoK\a
_diffrn_radiation_wavelength 0.71073
_diffrn_reflns_av_R_equivalents 0.0288
_diffrn_reflns_av_sigmaI/netI 0.0242
_diffrn_reflns_limit_h_max 19
_diffrn_reflns_limit_h_min -19
_diffrn_reflns_limit_k_max 16
_diffrn_reflns_limit_k_min -16
_diffrn_reflns_limit_l_max 33
_diffrn_reflns_limit_l_min -33
_diffrn_reflns_number 57685
_diffrn_reflns_theta_full 26.37
_diffrn_reflns_theta_max 26.37
_diffrn_reflns_theta_min 2.99
_exptl_absorpt_coefficient_mu 1.090
_exptl_absorpt_correction_T_max 0.7876
_exptl_absorpt_correction_T_min 0.7357
_exptl_absorpt_correction_type empirical
_exptl_absorpt_process_details 'CrysAlisPro 1.171.34.40 (2006)'
_exptl_crystal_colour ORANGE
_exptl_crystal_density_diffrn 1.330
_exptl_crystal_density_method 'not measured'
_exptl_crystal_description CUBOIDAL
_exptl_crystal_F_000 2328
_exptl_crystal_size_max 0.30
_exptl_crystal_size_mid 0.25
_exptl_crystal_size_min 0.23
_refine_diff_density_max 0.848
_refine_diff_density_min -0.839
_refine_diff_density_rms 0.083
_refine_ls_extinction_method none
_refine_ls_goodness_of_fit_ref 1.069
_refine_ls_hydrogen_treatment constr
_refine_ls_matrix_type fullcycle
_refine_ls_number_parameters 622
_refine_ls_number_reflns 11504
_refine_ls_number_restraints 6
_refine_ls_restrained_S_all 1.069
_refine_ls_R_factor_all 0.0678
_refine_ls_R_factor_gt 0.0556
_refine_ls_shift/su_max 0.024
_refine_ls_shift/su_mean 0.002
_refine_ls_structure_factor_coef Fsqd
_refine_ls_weighting_details 'calc w=1/[\s^2^(Fo^2^)+(0.0794P)^2^+9.5835P] where P=(Fo^2^+2Fc^2^)/3'
_refine_ls_weighting_scheme calc
_refine_ls_wR_factor_gt 0.1499
_refine_ls_wR_factor_ref 0.1594
_reflns_number_gt 9601
_reflns_number_total 11504
_reflns_threshold_expression >2\s(I)
_cod_data_source_file om4010719_si_002.cif
_cod_data_source_block 4a
_cod_depositor_comments
;
The following automatic conversions were performed:

'_symmetry_cell_setting' value 'MONOCLINIC' changed to 'monoclinic'
according to /home/saulius/struct/CIF-dictionaries/cif_core.dic
dictionary named 'cif_core.dic' version 2.4.2 from
2011-04-26.

'_exptl_absorpt_correction_type' value 'EMPIRICAL'
changed to 'empirical' according to
/home/saulius/struct/CIF-dictionaries/cif_core.dic dictionary named
'cif_core.dic' version 2.4.2 from 2011-04-26.

Automatic conversion script
Id: cif_fix_values 1891 2012-01-12 08:04:46Z andrius 
;
_cod_original_sg_symbol_H-M P21/n
_cod_database_code 4082222

loop_
_symmetry_equiv_pos_as_xyz
'x, y, z'
'-x+1/2, y+1/2, -z+1/2'
'-x, -y, -z'
'x-1/2, -y-1/2, z-1/2'

loop_
_atom_site_label
_atom_site_type_symbol
_atom_site_fract_x
_atom_site_fract_y
_atom_site_fract_z
_atom_site_U_iso_or_equiv
_atom_site_adp_type
_atom_site_occupancy
_atom_site_symmetry_multiplicity
_atom_site_calc_flag
_atom_site_refinement_flags
C56 C 0.4763(12) 0.6243(13) 0.5453(6) 0.207(6) Uiso 1 1 d .
C57 C 0.5522(11) 0.6070(12) 0.5708(7) 0.203(6) Uiso 1 1 d .
C58 C 0.599(2) 0.595(2) 0.6248(13) 0.383(15) Uiso 1 1 d .
C59 C 0.5254(17) 0.6499(18) 0.6492(8) 0.278(9) Uiso 1 1 d .
C60 C 0.4481(14) 0.6679(14) 0.6249(9) 0.226(7) Uiso 1 1 d .
C61 C 0.4098(17) 0.6618(18) 0.5785(11) 0.271(9) Uiso 1 1 d .
C62 C 0.340(3) 0.642(3) 0.5417(16) 0.47(2) Uiso 1 1 d .
C26 C 0.4410(11) 0.3357(13) 0.5717(7) 0.134(5) Uiso 0.60 1 d P
C26' C 0.484(2) 0.364(2) 0.6073(12) 0.161(10) Uiso 0.40 1 d P
O3 O 0.5779(6) 0.3640(7) 0.7551(4) 0.118(3) Uiso 0.60 1 d P
O3' O 0.6285(10) 0.2897(12) 0.7954(6) 0.124(5) Uiso 0.40 1 d P
O4 O 0.6674(5) 0.2428(6) 0.7868(3) 0.090(2) Uiso 0.60 1 d P
O4' O 0.6141(8) 0.3453(9) 0.7234(5) 0.099(3) Uiso 0.40 1 d P
C43 C 0.7273(13) 0.3376(16) 0.8031(8) 0.157(6) Uiso 0.60 1 d P
C43' C 0.689(2) 0.415(3) 0.7569(14) 0.187(13) Uiso 0.40 1 d P
C44 C 0.7854(14) 0.3527(17) 0.7701(8) 0.170(7) Uiso 0.60 1 d P
C44' C 0.726(3) 0.439(3) 0.7046(17) 0.230(17) Uiso 0.40 1 d P
Pd1 Pd 0.320025(17) 0.01895(2) 0.615496(10) 0.03753(10) Uani 1 1 d .
Br1 Br 0.27354(3) -0.08575(4) 0.537999(18) 0.06410(16) Uani 1 1 d .
O1 O 0.28464(18) 0.2615(2) 0.66227(11) 0.0491(7) Uani 1 1 d .
O2 O 0.41105(19) 0.2322(2) 0.63841(12) 0.0582(8) Uani 1 1 d .
O5 O 0.43907(18) -0.0310(2) 0.60997(12) 0.0550(8) Uani 1 1 d .
O6 O 0.5779(2) -0.0288(3) 0.62054(15) 0.0734(11) Uani 1 1 d .
C35 C 0.4372(2) 0.2011(3) 0.78989(14) 0.0369(8) Uani 1 1 d .
N1 N 0.20528(18) 0.0711(2) 0.62491(11) 0.0360(7) Uani 1 1 d .
N2 N 0.1644(2) 0.1217(3) 0.54338(12) 0.0490(8) Uani 1 1 d .
H2 H 0.1616 0.0615 0.5321 0.059 Uiso 1 1 calc R
N3 N 0.1185(2) 0.2109(3) 0.61056(12) 0.0423(7) Uani 1 1 d .
H3 H 0.1318 0.2288 0.6415 0.051 Uiso 1 1 calc R
C1 C 0.1628(2) 0.1347(3) 0.59382(14) 0.0382(8) Uani 1 1 d .
C2 C 0.1703(3) 0.1989(4) 0.50813(15) 0.0519(11) Uani 1 1 d .
C3 C 0.2091(3) 0.2885(4) 0.5224(2) 0.0694(14) Uani 1 1 d .
H3A H 0.2313 0.2985 0.5559 0.083 Uiso 1 1 calc R
C4 C 0.2154(5) 0.3638(6) 0.4870(3) 0.105(2) Uani 1 1 d .
H4 H 0.2391 0.4253 0.4969 0.126 Uiso 1 1 calc R
C5 C 0.1857(6) 0.3458(9) 0.4372(3) 0.126(4) Uani 1 1 d .
H5 H 0.1908 0.3948 0.4129 0.151 Uiso 1 1 calc R
C6 C 0.1496(5) 0.2581(8) 0.4234(2) 0.108(3) Uani 1 1 d .
H6 H 0.1302 0.2480 0.3894 0.129 Uiso 1 1 calc R
C7 C 0.1398(3) 0.1813(5) 0.45755(18) 0.0758(17) Uani 1 1 d .
C8 C 0.1000(5) 0.0844(7) 0.4419(2) 0.116(3) Uani 1 1 d .
H8A H 0.1407 0.0317 0.4485 0.174 Uiso 1 1 calc R
H8B H 0.0802 0.0863 0.4064 0.174 Uiso 1 1 calc R
H8C H 0.0532 0.0725 0.4607 0.174 Uiso 1 1 calc R
C9 C 0.0518(2) 0.2651(3) 0.58232(14) 0.0446(9) Uani 1 1 d .
C10 C -0.0106(3) 0.2143(4) 0.55187(16) 0.0532(11) Uani 1 1 d .
H10 H -0.0087 0.1450 0.5497 0.064 Uiso 1 1 calc R
C11 C -0.0760(3) 0.2668(5) 0.52468(18) 0.0677(14) Uani 1 1 d .
H11 H -0.1178 0.2332 0.5039 0.081 Uiso 1 1 calc R
C12 C -0.0780(4) 0.3687(6) 0.5288(2) 0.0819(18) Uani 1 1 d .
H12 H -0.1219 0.4044 0.5109 0.098 Uiso 1 1 calc R
C13 C -0.0165(4) 0.4188(5) 0.5590(2) 0.0778(16) Uani 1 1 d .
H13 H -0.0195 0.4881 0.5612 0.093 Uiso 1 1 calc R
C14 C 0.0505(3) 0.3690(4) 0.58630(17) 0.0560(11) Uani 1 1 d .
C15 C 0.1182(4) 0.4261(4) 0.6183(2) 0.0688(13) Uani 1 1 d .
H15A H 0.1117 0.4963 0.6112 0.103 Uiso 1 1 calc R
H15B H 0.1726 0.4044 0.6107 0.103 Uiso 1 1 calc R
H15C H 0.1135 0.4143 0.6534 0.103 Uiso 1 1 calc R
C16 C 0.1965(2) 0.0685(3) 0.67789(13) 0.0332(7) Uani 1 1 d .
C17 C 0.2742(2) 0.0781(3) 0.70973(13) 0.0324(7) Uani 1 1 d .
C18 C 0.2737(2) 0.0631(3) 0.76065(14) 0.0372(8) Uani 1 1 d .
H18 H 0.3238 0.0687 0.7823 0.045 Uiso 1 1 calc R
C19 C 0.1991(3) 0.0394(3) 0.78048(15) 0.0448(9) Uani 1 1 d .
H19 H 0.1996 0.0299 0.8151 0.054 Uiso 1 1 calc R
C20 C 0.1249(2) 0.0301(3) 0.74870(16) 0.0460(9) Uani 1 1 d .
H20 H 0.0755 0.0144 0.7623 0.055 Uiso 1 1 calc R
C21 C 0.1223(2) 0.0436(3) 0.69668(15) 0.0394(8) Uani 1 1 d .
C22 C 0.0424(2) 0.0208(3) 0.66235(18) 0.0502(10) Uani 1 1 d .
H22A H 0.0153 0.0823 0.6510 0.075 Uiso 1 1 calc R
H22B H 0.0050 -0.0175 0.6805 0.075 Uiso 1 1 calc R
H22C H 0.0560 -0.0167 0.6337 0.075 Uiso 1 1 calc R
C23 C 0.3507(2) 0.1012(3) 0.68198(13) 0.0319(7) Uani 1 1 d .
C24 C 0.3435(2) 0.2060(3) 0.66076(14) 0.0386(8) Uani 1 1 d .
C25 C 0.4136(4) 0.3378(5) 0.6221(3) 0.094(2) Uani 1 1 d .
C27 C 0.4404(2) 0.0779(3) 0.70941(13) 0.0339(7) Uani 1 1 d .
C28 C 0.4481(2) -0.0253(3) 0.73683(14) 0.0363(8) Uani 1 1 d .
C29 C 0.3927(3) -0.1038(3) 0.72419(17) 0.0481(10) Uani 1 1 d .
H29 H 0.3464 -0.0938 0.7000 0.058 Uiso 1 1 calc R
C30 C 0.4050(3) -0.1964(3) 0.7468(2) 0.0595(12) Uani 1 1 d .
H30 H 0.3663 -0.2474 0.7382 0.071 Uiso 1 1 calc R
C31 C 0.4736(3) -0.2136(4) 0.7816(2) 0.0633(13) Uani 1 1 d .
H31 H 0.4823 -0.2762 0.7965 0.076 Uiso 1 1 calc R
C32 C 0.5295(3) -0.1372(4) 0.79415(19) 0.0601(12) Uani 1 1 d .
H32 H 0.5764 -0.1483 0.8178 0.072 Uiso 1 1 calc R
C33 C 0.5173(3) -0.0445(3) 0.77221(16) 0.0474(9) Uani 1 1 d .
H33 H 0.5560 0.0062 0.7813 0.057 Uiso 1 1 calc R
C34 C 0.4754(2) 0.1621(3) 0.74556(13) 0.0363(8) Uani 1 1 d .
C36 C 0.4696(3) 0.1718(4) 0.83793(15) 0.0509(10) Uani 1 1 d .
H36 H 0.5154 0.1282 0.8422 0.061 Uiso 1 1 calc R
C37 C 0.4349(4) 0.2063(4) 0.87993(18) 0.0646(13) Uani 1 1 d .
H37 H 0.4576 0.1858 0.9121 0.078 Uiso 1 1 calc R
C38 C 0.3679(3) 0.2700(4) 0.87453(19) 0.0608(12) Uani 1 1 d .
H38 H 0.3443 0.2925 0.9028 0.073 Uiso 1 1 calc R
C39 C 0.3357(3) 0.3006(4) 0.8270(2) 0.0587(12) Uani 1 1 d .
H39 H 0.2902 0.3445 0.8231 0.070 Uiso 1 1 calc R
C40 C 0.3700(3) 0.2670(3) 0.78483(17) 0.0498(10) Uani 1 1 d .
H40 H 0.3476 0.2889 0.7528 0.060 Uiso 1 1 calc R
C45 C 0.5736(2) 0.1358(3) 0.68927(15) 0.0442(9) Uani 1 1 d .
C41 C 0.5502(2) 0.1921(3) 0.73279(15) 0.0460(9) Uani 1 1 d .
C42 C 0.6015(3) 0.2775(5) 0.75657(19) 0.0698(15) Uani 1 1 d .
C46 C 0.6545(2) 0.1495(4) 0.66832(14) 0.0538(11) Uani 1 1 d D
C47 C 0.7300(2) 0.1297(7) 0.6973(2) 0.112(3) Uani 1 1 d D
H47 H 0.7290 0.1085 0.7305 0.134 Uiso 1 1 calc R
C48 C 0.8069(3) 0.1400(9) 0.6793(3) 0.143(4) Uani 1 1 d D
H48 H 0.8566 0.1244 0.6997 0.171 Uiso 1 1 calc R
C49 C 0.8094(4) 0.1735(6) 0.6307(2) 0.105(3) Uani 1 1 d D
H49 H 0.8606 0.1884 0.6191 0.126 Uiso 1 1 calc R
C50 C 0.7347(3) 0.1846(7) 0.5996(2) 0.122(3) Uani 1 1 d D
H50 H 0.7357 0.2005 0.5657 0.147 Uiso 1 1 calc R
C51 C 0.6584(3) 0.1725(6) 0.61828(17) 0.098(2) Uani 1 1 d D
H51 H 0.6086 0.1799 0.5966 0.118 Uiso 1 1 calc R
C52 C 0.5097(2) 0.0728(3) 0.67424(14) 0.0387(8) Uani 1 1 d .
C53 C 0.5050(3) 0.0015(3) 0.63269(17) 0.0476(10) Uani 1 1 d .
C54 C 0.5760(4) -0.0929(7) 0.5748(3) 0.128(4) Uani 1 1 d .
H54A H 0.5502 -0.1567 0.5810 0.154 Uiso 1 1 calc R
H54B H 0.5421 -0.0610 0.5466 0.154 Uiso 1 1 calc R
C55 C 0.6551(7) -0.1082(9) 0.5629(5) 0.175(5) Uani 1 1 d .
H55A H 0.6877 -0.0483 0.5692 0.262 Uiso 1 1 calc R
H55B H 0.6525 -0.1256 0.5277 0.262 Uiso 1 1 calc R
H55C H 0.6811 -0.1617 0.5832 0.262 Uiso 1 1 calc R

loop_
_atom_site_aniso_label
_atom_site_aniso_U_11
_atom_site_aniso_U_22
_atom_site_aniso_U_33
_atom_site_aniso_U_23
_atom_site_aniso_U_13
_atom_site_aniso_U_12
Pd1 0.03466(16) 0.04379(18) 0.03453(16) -0.00819(12) 0.00571(11) -0.00435(12)
Br1 0.0694(3) 0.0693(3) 0.0531(3) -0.0224(2) 0.0054(2) -0.0057(2)
O1 0.0445(15) 0.0391(15) 0.0616(18) 0.0017(13) -0.0017(13) -0.0017(13)
O2 0.0520(17) 0.0572(19) 0.067(2) 0.0233(16) 0.0143(15) -0.0077(14)
O5 0.0421(16) 0.064(2) 0.0597(18) -0.0273(15) 0.0107(14) -0.0027(14)
O6 0.0404(17) 0.093(3) 0.091(3) -0.038(2) 0.0233(17) -0.0046(17)
C35 0.0345(18) 0.0381(19) 0.0380(19) -0.0067(15) 0.0040(14) -0.0105(15)
N1 0.0320(15) 0.0424(17) 0.0330(15) -0.0045(13) 0.0009(12) -0.0034(13)
N2 0.055(2) 0.057(2) 0.0327(17) -0.0074(15) -0.0029(14) 0.0011(17)
N3 0.0433(17) 0.0500(19) 0.0321(16) -0.0032(14) -0.0022(13) 0.0028(15)
C1 0.0329(18) 0.046(2) 0.0346(18) -0.0059(16) -0.0005(14) -0.0080(16)
C2 0.041(2) 0.079(3) 0.036(2) 0.003(2) 0.0068(17) 0.008(2)
C3 0.066(3) 0.084(4) 0.059(3) 0.010(3) 0.014(2) -0.005(3)
C4 0.106(5) 0.098(5) 0.119(6) 0.034(5) 0.049(5) 0.002(4)
C5 0.119(7) 0.171(9) 0.095(6) 0.081(6) 0.041(5) 0.042(6)
C6 0.085(5) 0.186(9) 0.051(3) 0.034(5) 0.005(3) 0.025(5)
C7 0.057(3) 0.131(5) 0.037(2) 0.005(3) -0.003(2) 0.018(3)
C8 0.106(5) 0.184(9) 0.051(3) -0.032(4) -0.016(3) -0.023(5)
C9 0.040(2) 0.059(3) 0.0355(19) 0.0037(17) 0.0077(16) 0.0041(18)
C10 0.044(2) 0.072(3) 0.043(2) 0.002(2) 0.0046(18) 0.000(2)
C11 0.045(2) 0.110(5) 0.047(3) 0.006(3) -0.001(2) 0.002(3)
C12 0.060(3) 0.115(5) 0.070(4) 0.026(3) 0.001(3) 0.029(3)
C13 0.076(4) 0.074(4) 0.084(4) 0.019(3) 0.011(3) 0.025(3)
C14 0.060(3) 0.061(3) 0.049(2) 0.010(2) 0.013(2) 0.009(2)
C15 0.074(3) 0.054(3) 0.079(4) -0.005(3) 0.014(3) 0.000(3)
C16 0.0328(17) 0.0324(18) 0.0340(18) -0.0027(14) 0.0027(14) -0.0027(14)
C17 0.0294(16) 0.0318(18) 0.0363(18) -0.0021(14) 0.0053(14) -0.0020(13)
C18 0.0344(18) 0.041(2) 0.0355(19) 0.0021(15) 0.0021(14) -0.0031(15)
C19 0.047(2) 0.053(2) 0.0356(19) 0.0035(17) 0.0093(16) -0.0051(18)
C20 0.037(2) 0.054(2) 0.049(2) 0.0008(19) 0.0138(17) -0.0070(18)
C21 0.0322(18) 0.040(2) 0.046(2) -0.0021(16) 0.0042(15) -0.0030(15)
C22 0.0317(19) 0.059(3) 0.059(3) -0.002(2) 0.0012(18) -0.0106(18)
C23 0.0292(16) 0.0364(18) 0.0303(17) 0.0020(14) 0.0038(13) -0.0003(14)
C24 0.0395(19) 0.040(2) 0.0349(19) 0.0003(15) 0.0001(15) -0.0102(16)
C25 0.077(4) 0.077(4) 0.129(6) 0.057(4) 0.023(4) -0.007(3)
C27 0.0296(17) 0.0380(19) 0.0344(18) -0.0027(14) 0.0052(14) -0.0025(14)
C28 0.0317(17) 0.041(2) 0.0369(18) -0.0006(15) 0.0080(14) 0.0023(15)
C29 0.042(2) 0.043(2) 0.059(3) 0.0018(19) 0.0071(18) -0.0032(17)
C30 0.058(3) 0.044(2) 0.077(3) 0.006(2) 0.012(2) -0.004(2)
C31 0.069(3) 0.051(3) 0.073(3) 0.020(2) 0.019(3) 0.012(2)
C32 0.054(3) 0.066(3) 0.060(3) 0.015(2) 0.003(2) 0.016(2)
C33 0.038(2) 0.053(2) 0.051(2) 0.0020(19) 0.0042(17) 0.0050(18)
C34 0.0335(18) 0.041(2) 0.0345(18) -0.0008(15) 0.0022(14) -0.0037(15)
C36 0.052(2) 0.061(3) 0.039(2) -0.0059(19) 0.0027(18) 0.013(2)
C37 0.083(3) 0.072(3) 0.040(2) -0.004(2) 0.009(2) 0.010(3)
C38 0.067(3) 0.061(3) 0.059(3) -0.014(2) 0.025(2) -0.002(2)
C39 0.050(2) 0.050(3) 0.076(3) -0.016(2) 0.007(2) 0.009(2)
C40 0.050(2) 0.046(2) 0.050(2) -0.0051(19) -0.0052(19) 0.0050(19)
C45 0.0345(19) 0.057(2) 0.042(2) -0.0012(18) 0.0070(16) -0.0088(17)
C41 0.038(2) 0.058(3) 0.042(2) -0.0035(18) 0.0051(16) -0.0126(18)
C42 0.056(3) 0.101(4) 0.054(3) -0.020(3) 0.012(2) -0.019(3)
C46 0.042(2) 0.075(3) 0.047(2) -0.009(2) 0.0137(18) -0.021(2)
C47 0.049(3) 0.186(8) 0.103(5) 0.029(5) 0.022(3) -0.005(4)
C48 0.053(4) 0.240(12) 0.142(8) 0.035(8) 0.038(4) 0.008(5)
C49 0.058(4) 0.158(7) 0.105(5) -0.031(5) 0.036(4) -0.030(4)
C50 0.126(7) 0.153(8) 0.102(6) 0.002(5) 0.069(5) -0.030(6)
C51 0.078(4) 0.137(6) 0.083(4) 0.016(4) 0.026(3) -0.024(4)
C52 0.0334(18) 0.045(2) 0.0385(19) 0.0004(16) 0.0061(15) -0.0024(16)
C53 0.040(2) 0.053(2) 0.052(2) -0.0093(19) 0.0137(18) -0.0028(18)
C54 0.070(4) 0.166(8) 0.155(7) -0.102(7) 0.041(4) -0.007(4)
C55 0.151(9) 0.192(11) 0.201(11) -0.068(9) 0.104(9) -0.007(8)

loop_
_atom_type_symbol
_atom_type_description
_atom_type_scat_dispersion_real
_atom_type_scat_dispersion_imag
_atom_type_scat_source
C C 0.0033 0.0016 'International Tables Vol C Tables 4.2.6.8 and 6.1.1.4'
H H 0.0000 0.0000 'International Tables Vol C Tables 4.2.6.8 and 6.1.1.4'
N N 0.0061 0.0033 'International Tables Vol C Tables 4.2.6.8 and 6.1.1.4'
O O 0.0106 0.0060 'International Tables Vol C Tables 4.2.6.8 and 6.1.1.4'
Br Br -0.2901 2.4595 'International Tables Vol C Tables 4.2.6.8 and 6.1.1.4'
Pd Pd -0.9988 1.0072 'International Tables Vol C Tables 4.2.6.8 and 6.1.1.4'

loop_
_geom_angle_atom_site_label_1
_geom_angle_atom_site_label_2
_geom_angle_atom_site_label_3
_geom_angle
C57 C56 C61 114.1(18)
C56 C57 C58 143(2)
C57 C58 C59 92(2)
C60 C59 C58 124(2)
C61 C60 C59 138(2)
C60 C61 C62 154(3)
C60 C61 C56 107(2)
C62 C61 C56 94(3)
C26' C26 C25 57.1(18)
C26 C26' C25 73(2)
O4' O3 C42 67.7(9)
O4' O3 O3' 95.9(11)
C42 O3 O3' 42.4(6)
O4' O3 C43' 61.8(13)
C42 O3 C43' 93.0(12)
O3' O3 C43' 79.0(13)
O4 O3' C42 82.1(14)
O4 O3' O3 123.2(16)
C42 O3' O3 49.1(7)
O4 O3' C43 69.2(13)
C42 O3' C43 115.4(14)
O3 O3' C43 103.4(12)
O3' O4 C42 54.0(11)
O3' O4 C43 78.2(13)
C42 O4 C43 106.8(9)
O3 O4' C42 60.2(8)
O3 O4' C43' 82.9(16)
C42 O4' C43' 100.5(15)
C44 C43 O4 111.6(17)
C44 C43 C43' 69.4(18)
O4 C43 C43' 97.7(17)
C44 C43 O3' 132.3(18)
O4 C43 O3' 32.6(7)
C43' C43 O3' 83.8(17)
C44' C43' C43 129(3)
C44' C43' O4' 88(3)
C43 C43' O4' 103(2)
C44' C43' C44 83(3)
C43 C43' C44 47.3(13)
O4' C43' C44 114(2)
C44' C43' O3 119(3)
C43 C43' O3 93(2)
O4' C43' O3 35.4(8)
C44 C43' O3 130(2)
C43 C44 C43' 63.3(17)
N1 Pd1 O5 176.70(12)
N1 Pd1 C23 80.54(12)
O5 Pd1 C23 96.21(12)
N1 Pd1 Br1 96.40(8)
O5 Pd1 Br1 86.82(8)
C23 Pd1 Br1 175.69(9)
C24 O2 C25 115.6(4)
C53 O5 Pd1 126.9(3)
C53 O6 C54 116.7(4)
C36 C35 C40 118.2(4)
C36 C35 C34 119.5(3)
C40 C35 C34 122.3(4)
C1 N1 C16 122.0(3)
C1 N1 Pd1 123.8(3)
C16 N1 Pd1 108.2(2)
C1 N2 C2 125.2(4)
C1 N2 H2 117.4
C2 N2 H2 117.4
C1 N3 C9 126.8(3)
C1 N3 H3 116.6
C9 N3 H3 116.6
N1 C1 N3 122.2(3)
N1 C1 N2 118.0(4)
N3 C1 N2 119.8(4)
C3 C2 C7 120.3(5)
C3 C2 N2 121.2(4)
C7 C2 N2 118.4(5)
C2 C3 C4 120.6(6)
C2 C3 H3A 119.7
C4 C3 H3A 119.7
C5 C4 C3 118.8(8)
C5 C4 H4 120.6
C3 C4 H4 120.6
C6 C5 C4 120.3(7)
C6 C5 H5 119.9
C4 C5 H5 119.8
C5 C6 C7 123.1(7)
C5 C6 H6 118.5
C7 C6 H6 118.5
C6 C7 C2 116.8(7)
C6 C7 C8 122.7(6)
C2 C7 C8 120.5(6)
C7 C8 H8A 109.5
C7 C8 H8B 109.5
H8A C8 H8B 109.5
C7 C8 H8C 109.5
H8A C8 H8C 109.5
H8B C8 H8C 109.5
C10 C9 C14 121.2(4)
C10 C9 N3 119.9(4)
C14 C9 N3 118.9(4)
C9 C10 C11 120.0(5)
C9 C10 H10 120.0
C11 C10 H10 120.0
C12 C11 C10 119.1(5)
C12 C11 H11 120.5
C10 C11 H11 120.5
C13 C12 C11 120.9(5)
C13 C12 H12 119.5
C11 C12 H12 119.5
C12 C13 C14 121.7(6)
C12 C13 H13 119.2
C14 C13 H13 119.2
C13 C14 C9 117.1(5)
C13 C14 C15 120.6(5)
C9 C14 C15 122.3(4)
C14 C15 H15A 109.5
C14 C15 H15B 109.5
H15A C15 H15B 109.5
C14 C15 H15C 109.5
H15A C15 H15C 109.5
H15B C15 H15C 109.5
C21 C16 C17 122.1(3)
C21 C16 N1 123.4(3)
C17 C16 N1 113.8(3)
C18 C17 C16 117.9(3)
C18 C17 C23 127.3(3)
C16 C17 C23 114.7(3)
C17 C18 C19 120.9(3)
C17 C18 H18 119.5
C19 C18 H18 119.5
C20 C19 C18 119.9(4)
C20 C19 H19 120.1
C18 C19 H19 120.1
C19 C20 C21 121.4(4)
C19 C20 H20 119.3
C21 C20 H20 119.3
C16 C21 C20 117.8(3)
C16 C21 C22 121.9(4)
C20 C21 C22 120.0(4)
C21 C22 H22A 109.5
C21 C22 H22B 109.5
H22A C22 H22B 109.5
C21 C22 H22C 109.5
H22A C22 H22C 109.5
H22B C22 H22C 109.5
C24 C23 C17 109.8(3)
C24 C23 C27 112.7(3)
C17 C23 C27 118.3(3)
C24 C23 Pd1 99.9(2)
C17 C23 Pd1 100.6(2)
C27 C23 Pd1 113.5(2)
O1 C24 O2 121.8(4)
O1 C24 C23 125.8(3)
O2 C24 C23 112.3(3)
C26' C25 C26 49.7(14)
C26' C25 O2 114.1(14)
C26 C25 O2 105.9(7)
C52 C27 C34 100.4(3)
C52 C27 C28 103.0(3)
C34 C27 C28 110.6(3)
C52 C27 C23 114.3(3)
C34 C27 C23 112.9(3)
C28 C27 C23 114.4(3)
C33 C28 C29 117.2(4)
C33 C28 C27 119.6(3)
C29 C28 C27 123.0(3)
C30 C29 C28 121.4(4)
C30 C29 H29 119.3
C28 C29 H29 119.3
C31 C30 C29 120.4(5)
C31 C30 H30 119.8
C29 C30 H30 119.8
C30 C31 C32 119.0(4)
C30 C31 H31 120.5
C32 C31 H31 120.5
C31 C32 C33 120.9(4)
C31 C32 H32 119.6
C33 C32 H32 119.6
C32 C33 C28 121.1(4)
C32 C33 H33 119.5
C28 C33 H33 119.4
C41 C34 C35 124.0(3)
C41 C34 C27 109.1(3)
C35 C34 C27 126.8(3)
C35 C36 C37 120.8(4)
C35 C36 H36 119.6
C37 C36 H36 119.6
C38 C37 C36 120.5(4)
C38 C37 H37 119.7
C36 C37 H37 119.7
C37 C38 C39 119.2(4)
C37 C38 H38 120.4
C39 C38 H38 120.4
C38 C39 C40 120.9(4)
C38 C39 H39 119.6
C40 C39 H39 119.6
C39 C40 C35 120.4(4)
C39 C40 H40 119.8
C35 C40 H40 119.8
C52 C45 C41 107.5(3)
C52 C45 C46 129.0(4)
C41 C45 C46 123.4(4)
C34 C41 C45 111.4(3)
C34 C41 C42 125.3(4)
C45 C41 C42 123.1(4)
O3' C42 O3 88.5(10)
O3' C42 O4' 117.9(10)
O3 C42 O4' 52.1(6)
O3' C42 O4 43.9(8)
O3 C42 O4 124.8(6)
O4' C42 O4 118.7(6)
O3' C42 C41 130.6(8)
O3 C42 C41 124.0(4)
O4' C42 C41 111.5(6)
O4 C42 C41 110.0(5)
C51 C46 C47 116.6(4)
C51 C46 C45 122.4(4)
C47 C46 C45 120.7(4)
C46 C47 C48 122.8(5)
C46 C47 H47 118.6
C48 C47 H47 118.6
C49 C48 C47 119.2(6)
C49 C48 H48 120.4
C47 C48 H48 120.4
C48 C49 C50 118.8(6)
C48 C49 H49 120.6
C50 C49 H49 120.6
C49 C50 C51 120.6(6)
C49 C50 H50 119.7
C51 C50 H50 119.7
C46 C51 C50 121.3(5)
C46 C51 H51 119.3
C50 C51 H51 119.3
C45 C52 C53 127.2(4)
C45 C52 C27 111.5(3)
C53 C52 C27 121.2(3)
O5 C53 O6 120.2(4)
O5 C53 C52 124.7(4)
O6 C53 C52 115.1(4)
C55 C54 O6 110.6(7)
C55 C54 H54A 109.5
O6 C54 H54A 109.5
C55 C54 H54B 109.5
O6 C54 H54B 109.5
H54A C54 H54B 108.1
C54 C55 H55A 109.5
C54 C55 H55B 109.5
H55A C55 H55B 109.5
C54 C55 H55C 109.5
H55A C55 H55C 109.5
H55B C55 H55C 109.5

loop_
_geom_bond_atom_site_label_1
_geom_bond_atom_site_label_2
_geom_bond_distance
C56 C57 1.336(19)
C56 C61 1.54(2)
C57 C58 1.55(3)
C58 C59 1.59(3)
C59 C60 1.34(2)
C60 C61 1.31(2)
C61 C62 1.42(4)
C26 C26' 1.16(3)
C26 C25 1.461(17)
C26' C25 1.28(3)
O3 O4' 1.106(13)
O3 C42 1.216(10)
O3 O3' 1.608(18)
O3 C43' 1.90(4)
O3' O4 0.930(15)
O3' C42 1.084(15)
O3' C43 1.69(2)
O4 C42 1.328(8)
O4 C43 1.62(2)
O4' C42 1.297(13)
O4' C43' 1.68(4)
C43 C44 1.36(2)
C43 C43' 1.66(4)
C43' C44' 1.61(5)
C43' C44 1.74(4)
Pd1 N1 2.002(3)
Pd1 O5 2.035(3)
Pd1 C23 2.092(3)
Pd1 Br1 2.5300(5)
O1 C24 1.201(5)
O2 C24 1.338(5)
O2 C25 1.479(6)
O5 C53 1.228(5)
O6 C53 1.308(5)
O6 C54 1.487(7)
C35 C36 1.378(6)
C35 C40 1.382(6)
C35 C34 1.486(5)
N1 C1 1.317(5)
N1 C16 1.434(5)
N2 C1 1.357(5)
N2 C2 1.406(6)
N2 H2 0.8600
N3 C1 1.347(5)
N3 C9 1.425(5)
N3 H3 0.8600
C2 C3 1.380(7)
C2 C7 1.396(6)
C3 C4 1.391(8)
C3 H3A 0.9300
C4 C5 1.375(12)
C4 H4 0.9300
C5 C6 1.339(13)
C5 H5 0.9300
C6 C7 1.393(10)
C6 H6 0.9300
C7 C8 1.480(10)
C8 H8A 0.9600
C8 H8B 0.9600
C8 H8C 0.9600
C9 C10 1.385(6)
C9 C14 1.394(7)
C10 C11 1.387(7)
C10 H10 0.9300
C11 C12 1.368(9)
C11 H11 0.9300
C12 C13 1.367(9)
C12 H12 0.9300
C13 C14 1.389(7)
C13 H13 0.9300
C14 C15 1.502(7)
C15 H15A 0.9600
C15 H15B 0.9600
C15 H15C 0.9600
C16 C21 1.381(5)
C16 C17 1.421(5)
C17 C18 1.371(5)
C17 C23 1.531(5)
C18 C19 1.394(5)
C18 H18 0.9300
C19 C20 1.376(6)
C19 H19 0.9300
C20 C21 1.392(6)
C20 H20 0.9300
C21 C22 1.508(5)
C22 H22A 0.9600
C22 H22B 0.9600
C22 H22C 0.9600
C23 C24 1.511(5)
C23 C27 1.559(5)
C27 C52 1.533(5)
C27 C34 1.542(5)
C27 C28 1.559(5)
C28 C33 1.386(5)
C28 C29 1.387(6)
C29 C30 1.381(6)
C29 H29 0.9300
C30 C31 1.367(7)
C30 H30 0.9300
C31 C32 1.370(7)
C31 H31 0.9300
C32 C33 1.375(6)
C32 H32 0.9300
C33 H33 0.9300
C34 C41 1.340(5)
C36 C37 1.384(6)
C36 H36 0.9300
C37 C38 1.362(7)
C37 H37 0.9300
C38 C39 1.369(7)
C38 H38 0.9300
C39 C40 1.381(6)
C39 H39 0.9300
C40 H40 0.9300
C45 C52 1.346(5)
C45 C41 1.467(6)
C45 C46 1.477(5)
C41 C42 1.501(7)
C46 C51 1.376(2)
C46 C47 1.376(2)
C47 C48 1.377(2)
C47 H47 0.9300
C48 C49 1.374(2)
C48 H48 0.9300
C49 C50 1.375(2)
C49 H49 0.9300
C50 C51 1.378(2)
C50 H50 0.9300
C51 H51 0.9300
C52 C53 1.455(6)
C54 C55 1.353(10)
C54 H54A 0.9700
C54 H54B 0.9700
C55 H55A 0.9600
C55 H55B 0.9600
C55 H55C 0.9600

loop_
_geom_torsion_atom_site_label_1
_geom_torsion_atom_site_label_2
_geom_torsion_atom_site_label_3
_geom_torsion_atom_site_label_4
_geom_torsion
C61 C56 C57 C58 13(4)
C56 C57 C58 C59 -19(4)
C57 C58 C59 C60 14(3)
C58 C59 C60 C61 -9(5)
C59 C60 C61 C62 143(6)
C59 C60 C61 C56 -1(4)
C57 C56 C61 C60 1(3)
C57 C56 C61 C62 -164(2)
O4' O3 O3' O4 -9(2)
C42 O3 O3' O4 38.4(14)
C43' O3 O3' O4 -69(2)
O4' O3 O3' C42 -47.3(10)
C43' O3 O3' C42 -107.0(14)
O4' O3 O3' C43 64.9(14)
C42 O3 O3' C43 112.2(14)
C43' O3 O3' C43 5.2(16)
O3 O3' O4 C42 -28.3(10)
C43 O3' O4 C42 -121.1(11)
C42 O3' O4 C43 121.1(11)
O3 O3' O4 C43 92.8(16)
O3' O3 O4' C42 32.4(7)
C43' O3 O4' C42 106.5(14)
C42 O3 O4' C43' -106.5(14)
O3' O3 O4' C43' -74.1(15)
O3' O4 C43 C44 -136(2)
C42 O4 C43 C44 -90.1(17)
O3' O4 C43 C43' -65.5(19)
C42 O4 C43 C43' -19.2(18)
C42 O4 C43 O3' 46.3(11)
O4 O3' C43 C44 60(3)
C42 O3' C43 C44 -10(3)
O3 O3' C43 C44 -61(3)
C42 O3' C43 O4 -69.9(15)
O3 O3' C43 O4 -120.7(16)
O4 O3' C43 C43' 114.9(19)
C42 O3' C43 C43' 45(2)
O3 O3' C43 C43' -5.9(18)
C44 C43 C43' C44' 12(4)
O4 C43 C43' C44' -98(4)
O3' C43 C43' C44' -128(4)
C44 C43 C43' O4' 110(2)
O4 C43 C43' O4' 0(2)
O3' C43 C43' O4' -29.6(19)
O4 C43 C43' C44 -110.2(17)
O3' C43 C43' C44 -139.7(18)
C44 C43 C43' O3 145(2)
O4 C43 C43' O3 34.4(17)
O3' C43 C43' O3 4.8(14)
O3 O4' C43' C44' -153(2)
C42 O4' C43' C44' 149(2)
O3 O4' C43' C43 77(2)
C42 O4' C43' C43 19(2)
O3 O4' C43' C44 126(2)
C42 O4' C43' C44 68(2)
C42 O4' C43' O3 -57.8(9)
O4' O3 C43' C44' 31(3)
C42 O3 C43' C44' 94(3)
O3' O3 C43' C44' 134(3)
O4' O3 C43' C43 -108(2)
C42 O3 C43' C43 -45.4(17)
O3' O3 C43' C43 -5.2(15)
C42 O3 C43' O4' 62.7(11)
O3' O3 C43' O4' 102.9(13)
O4' O3 C43' C44 -75(3)
C42 O3 C43' C44 -12(3)
O3' O3 C43' C44 28(3)
O4 C43 C44 C43' 90.4(19)
O3' C43 C44 C43' 60(3)
C44' C43' C44 C43 -170(3)
O4' C43' C44 C43 -86(2)
O3 C43' C44 C43 -49(3)
N1 Pd1 O5 C53 -24(3)
C23 Pd1 O5 C53 -15.3(4)
Br1 Pd1 O5 C53 167.8(4)
O5 Pd1 N1 C1 123(2)
C23 Pd1 N1 C1 114.0(3)
Br1 Pd1 N1 C1 -69.1(3)
O5 Pd1 N1 C16 -30(2)
C23 Pd1 N1 C16 -39.0(2)
Br1 Pd1 N1 C16 137.9(2)
C16 N1 C1 N3 10.2(5)
Pd1 N1 C1 N3 -139.3(3)
C16 N1 C1 N2 -169.7(3)
Pd1 N1 C1 N2 40.9(5)
C9 N3 C1 N1 -159.9(4)
C9 N3 C1 N2 19.9(6)
C2 N2 C1 N1 -140.0(4)
C2 N2 C1 N3 40.1(6)
C1 N2 C2 C3 27.4(6)
C1 N2 C2 C7 -155.9(4)
C7 C2 C3 C4 2.7(8)
N2 C2 C3 C4 179.3(5)
C2 C3 C4 C5 -3.0(10)
C3 C4 C5 C6 1.7(12)
C4 C5 C6 C7 0.0(13)
C5 C6 C7 C2 -0.4(11)
C5 C6 C7 C8 -179.9(8)
C3 C2 C7 C6 -0.9(8)
N2 C2 C7 C6 -177.6(5)
C3 C2 C7 C8 178.6(6)
N2 C2 C7 C8 1.8(8)
C1 N3 C9 C10 44.6(6)
C1 N3 C9 C14 -135.9(4)
C14 C9 C10 C11 0.0(6)
N3 C9 C10 C11 179.4(4)
C9 C10 C11 C12 -0.6(7)
C10 C11 C12 C13 0.4(9)
C11 C12 C13 C14 0.3(9)
C12 C13 C14 C9 -0.9(8)
C12 C13 C14 C15 178.7(5)
C10 C9 C14 C13 0.8(7)
N3 C9 C14 C13 -178.7(4)
C10 C9 C14 C15 -178.9(4)
N3 C9 C14 C15 1.6(6)
C1 N1 C16 C21 64.3(5)
Pd1 N1 C16 C21 -142.2(3)
C1 N1 C16 C17 -125.3(4)
Pd1 N1 C16 C17 28.3(4)
C21 C16 C17 C18 -0.8(5)
N1 C16 C17 C18 -171.4(3)
C21 C16 C17 C23 177.2(3)
N1 C16 C17 C23 6.6(4)
C16 C17 C18 C19 -0.2(6)
C23 C17 C18 C19 -177.9(4)
C17 C18 C19 C20 0.5(6)
C18 C19 C20 C21 0.1(7)
C17 C16 C21 C20 1.4(6)
N1 C16 C21 C20 171.1(4)
C17 C16 C21 C22 -172.2(4)
N1 C16 C21 C22 -2.5(6)
C19 C20 C21 C16 -1.1(6)
C19 C20 C21 C22 172.7(4)
C18 C17 C23 C24 -112.9(4)
C16 C17 C23 C24 69.3(4)
C18 C17 C23 C27 18.2(5)
C16 C17 C23 C27 -159.5(3)
C18 C17 C23 Pd1 142.4(3)
C16 C17 C23 Pd1 -35.4(3)
N1 Pd1 C23 C24 -73.4(2)
O5 Pd1 C23 C24 107.1(2)
Br1 Pd1 C23 C24 -118.4(12)
N1 Pd1 C23 C17 39.1(2)
O5 Pd1 C23 C17 -140.4(2)
Br1 Pd1 C23 C17 -5.9(14)
N1 Pd1 C23 C27 166.4(3)
O5 Pd1 C23 C27 -13.1(3)
Br1 Pd1 C23 C27 121.4(12)
C25 O2 C24 O1 8.0(6)
C25 O2 C24 C23 -172.9(4)
C17 C23 C24 O1 -4.4(5)
C27 C23 C24 O1 -138.5(4)
Pd1 C23 C24 O1 100.7(4)
C17 C23 C24 O2 176.6(3)
C27 C23 C24 O2 42.5(4)
Pd1 C23 C24 O2 -78.3(3)
C26 C26' C25 O2 90.8(17)
C26' C26 C25 O2 -108(2)
C24 O2 C25 C26' 170.9(16)
C24 O2 C25 C26 -136.7(7)
C24 C23 C27 C52 -67.8(4)
C17 C23 C27 C52 162.3(3)
Pd1 C23 C27 C52 44.9(4)
C24 C23 C27 C34 46.1(4)
C17 C23 C27 C34 -83.7(4)
Pd1 C23 C27 C34 158.8(2)
C24 C23 C27 C28 173.8(3)
C17 C23 C27 C28 44.0(4)
Pd1 C23 C27 C28 -73.5(3)
C52 C27 C28 C33 70.9(4)
C34 C27 C28 C33 -35.6(4)
C23 C27 C28 C33 -164.5(3)
C52 C27 C28 C29 -102.8(4)
C34 C27 C28 C29 150.7(4)
C23 C27 C28 C29 21.9(5)
C33 C28 C29 C30 1.4(6)
C27 C28 C29 C30 175.3(4)
C28 C29 C30 C31 -1.5(7)
C29 C30 C31 C32 0.7(8)
C30 C31 C32 C33 0.0(8)
C31 C32 C33 C28 0.0(7)
C29 C28 C33 C32 -0.7(6)
C27 C28 C33 C32 -174.8(4)
C36 C35 C34 C41 -73.8(5)
C40 C35 C34 C41 105.7(5)
C36 C35 C34 C27 101.9(5)
C40 C35 C34 C27 -78.6(5)
C52 C27 C34 C41 -2.1(4)
C28 C27 C34 C41 106.1(4)
C23 C27 C34 C41 -124.2(3)
C52 C27 C34 C35 -178.3(4)
C28 C27 C34 C35 -70.1(4)
C23 C27 C34 C35 59.6(5)
C40 C35 C36 C37 0.9(7)
C34 C35 C36 C37 -179.5(4)
C35 C36 C37 C38 0.1(8)
C36 C37 C38 C39 -0.8(8)
C37 C38 C39 C40 0.5(8)
C38 C39 C40 C35 0.5(7)
C36 C35 C40 C39 -1.2(6)
C34 C35 C40 C39 179.3(4)
C35 C34 C41 C45 176.4(4)
C27 C34 C41 C45 0.1(5)
C35 C34 C41 C42 -8.2(7)
C27 C34 C41 C42 175.5(4)
C52 C45 C41 C34 2.3(5)
C46 C45 C41 C34 -177.1(4)
C52 C45 C41 C42 -173.2(4)
C46 C45 C41 C42 7.4(7)
O4 O3' C42 O3 -148.3(12)
C43 O3' C42 O3 -85.9(14)
O4 O3' C42 O4' -103.5(13)
O3 O3' C42 O4' 44.8(9)
C43 O3' C42 O4' -41.0(18)
O3 O3' C42 O4 148.3(12)
C43 O3' C42 O4 62.4(14)
O4 O3' C42 C41 76.0(14)
O3 O3' C42 C41 -135.7(9)
C43 O3' C42 C41 138.5(10)
O4' O3 C42 O3' 127.8(12)
C43' O3 C42 O3' 70.1(14)
O3' O3 C42 O4' -127.8(12)
C43' O3 C42 O4' -57.8(13)
O4' O3 C42 O4 101.5(9)
O3' O3 C42 O4 -26.4(10)
C43' O3 C42 O4 43.7(13)
O4' O3 C42 C41 -92.0(9)
O3' O3 C42 C41 140.2(9)
C43' O3 C42 C41 -149.7(11)
O3 O4' C42 O3' -63.3(13)
C43' O4' C42 O3' 12.1(18)
C43' O4' C42 O3 75.4(15)
O3 O4' C42 O4 -113.6(8)
C43' O4' C42 O4 -38.2(16)
O3 O4' C42 C41 117.1(7)
C43' O4' C42 C41 -167.5(13)
C43 O4 C42 O3' -61.1(15)
O3' O4 C42 O3 39.8(15)
C43 O4 C42 O3 -21.3(12)
O3' O4 C42 O4' 101.6(15)
C43 O4 C42 O4' 40.5(12)
O3' O4 C42 C41 -128.4(13)
C43 O4 C42 C41 170.5(8)
C34 C41 C42 O3' 60.0(12)
C45 C41 C42 O3' -125.1(12)
C34 C41 C42 O3 -62.5(7)
C45 C41 C42 O3 112.4(6)
C34 C41 C42 O4' -120.4(6)
C45 C41 C42 O4' 54.5(6)
C34 C41 C42 O4 105.8(5)
C45 C41 C42 O4 -79.3(5)
C52 C45 C46 C51 56.2(8)
C41 C45 C46 C51 -124.6(6)
C52 C45 C46 C47 -117.3(7)
C41 C45 C46 C47 62.0(8)
C51 C46 C47 C48 5.3(13)
C45 C46 C47 C48 179.1(9)
C46 C47 C48 C49 1.6(17)
C47 C48 C49 C50 -7.5(16)
C48 C49 C50 C51 6.7(14)
C47 C46 C51 C50 -6.2(11)
C45 C46 C51 C50 -179.9(7)
C49 C50 C51 C46 0.4(14)
C41 C45 C52 C53 -179.5(4)
C46 C45 C52 C53 -0.2(7)
C41 C45 C52 C27 -3.7(5)
C46 C45 C52 C27 175.6(4)
C34 C27 C52 C45 3.6(4)
C28 C27 C52 C45 -110.6(4)
C23 C27 C52 C45 124.7(4)
C34 C27 C52 C53 179.7(4)
C28 C27 C52 C53 65.5(4)
C23 C27 C52 C53 -59.2(5)
Pd1 O5 C53 O6 -170.9(3)
Pd1 O5 C53 C52 10.1(7)
C54 O6 C53 O5 7.4(8)
C54 O6 C53 C52 -173.6(6)
C45 C52 C53 O5 -155.7(5)
C27 C52 C53 O5 28.9(7)
C45 C52 C53 O6 25.2(7)
C27 C52 C53 O6 -150.2(4)
C53 O6 C54 C55 172.1(9)
